data_7014219
loop_
_publ_author_name
'Gibson, Vernon C.'
'Nienhuis, Drew'
'Redshaw, Carl'
'White, Andrew J. P.'
'Williams, David J.'

_publ_section_title
;
 Bis(imino)phenoxide complexes of aluminium.
;
_journal_issue 11
_journal_name_full 'Dalton transactions (Cambridge, England : 2003)'
_journal_page_first 1761
_journal_page_last 1765
_journal_paper_doi 10.1039/b403752a
_journal_year 2004
_chemical_formula_sum 'C66 H82 Al Cl N4 O2'
_chemical_formula_weight 1025.79
_chemical_name_systematic
;
?
;
_space_group_IT_number 7
_symmetry_cell_setting monoclinic
_symmetry_space_group_name_Hall 'P -2yc'
_symmetry_space_group_name_H-M 'P 1 c 1'
_atom_sites_solution_hydrogens geom
_atom_sites_solution_primary direct
_atom_sites_solution_secondary difmap
_audit_creation_method SHELXL
_cell_angle_alpha 90.00
_cell_angle_beta 90.296(9)
_cell_angle_gamma 90.00
_cell_formula_units_Z 2
_cell_length_a 15.5342(15)
_cell_length_b 8.9196(12)
_cell_length_c 21.608(2)
_cell_measurement_reflns_used 26
_cell_measurement_temperature 193(2)
_cell_measurement_theta_max 24.90
_cell_measurement_theta_min 10.60
_cell_volume 2993.9(6)
_computing_cell_refinement 'Siemens XSCANS'
_computing_data_collection 'Siemens XSCANS'
_computing_data_reduction 'Siemens SHELXTL'
_computing_molecular_graphics 'Siemens SHELXTL'
_computing_publication_material 'Siemens SHELXTL'
_computing_structure_refinement 'SHELXL-93 (Sheldrick, 1993)'
_computing_structure_solution 'SHELXS-86 (Sheldrick, 1990)'
_diffrn_ambient_temperature 193(2)
_diffrn_measurement_device 'Siemens P4'
_diffrn_measurement_method '\w scans'
_diffrn_radiation_monochromator graphite
_diffrn_radiation_source 'fine-focus sealed tube'
_diffrn_radiation_type CuK\a
_diffrn_radiation_wavelength 1.54178
_diffrn_reflns_av_R_equivalents 0.0419
_diffrn_reflns_av_sigmaI/netI 0.0538
_diffrn_reflns_limit_h_max 17
_diffrn_reflns_limit_h_min -13
_diffrn_reflns_limit_k_max 7
_diffrn_reflns_limit_k_min -10
_diffrn_reflns_limit_l_max 16
_diffrn_reflns_limit_l_min -24
_diffrn_reflns_number 4586
_diffrn_reflns_theta_max 59.97
_diffrn_reflns_theta_min 2.84
_diffrn_standards_interval_count 97
_diffrn_standards_number 3
_exptl_absorpt_coefficient_mu 1.052
_exptl_absorpt_correction_type none
_exptl_crystal_colour Yellow
_exptl_crystal_density_diffrn 1.138
_exptl_crystal_description blocks
_exptl_crystal_F_000 1104
_exptl_crystal_size_max 0.40
_exptl_crystal_size_mid 0.33
_exptl_crystal_size_min 0.23
_refine_diff_density_max 0.400
_refine_diff_density_min -0.511
_refine_diff_density_rms 0.069
_refine_ls_abs_structure_details 'Flack H D (1983), Acta Cryst. A39, 876-881'
_refine_ls_abs_structure_Flack 0.06(3)
_refine_ls_extinction_coef 0.0013(3)
_refine_ls_extinction_expression Fc^*^=kFc[1+0.001xFc^2^\l^3^/sin(2\q)]^-1/4^
_refine_ls_extinction_method SHELXL
_refine_ls_goodness_of_fit_all 1.049
_refine_ls_goodness_of_fit_obs 1.075
_refine_ls_matrix_type full
_refine_ls_number_parameters 668
_refine_ls_number_reflns 4371
_refine_ls_number_restraints 2
_refine_ls_restrained_S_all 1.077
_refine_ls_restrained_S_obs 1.075
_refine_ls_R_factor_all 0.0752
_refine_ls_R_factor_obs 0.0616
_refine_ls_shift/esd_max 0.000
_refine_ls_shift/esd_mean 0.000
_refine_ls_structure_factor_coef Fsqd
_refine_ls_weighting_details 'w=1/[\s^2^(Fo^2^)+(0.1092P)^2^+0.0000P] where P=(Fo^2^+2Fc^2^)/3'
_refine_ls_weighting_scheme calc
_refine_ls_wR_factor_all 0.1592
_refine_ls_wR_factor_obs 0.1463
_reflns_number_observed 3870
_reflns_number_total 4480
_reflns_observed_criterion >2sigma(I)
_cod_data_source_file b403752a.txt
_cod_data_source_block Compound_3
_cod_depositor_comments
;
The following automatic conversions were performed:
'_symmetry_cell_setting' value 'Monoclinic' changed to 'monoclinic'
according to '/home/saulius/struct/CIF-dictionaries/cif_core.dic'
dictionary named 'cif_core.dic' version 2.4.1 from 2010-06-29.

Automatic conversion script
Id: cif_fix_enum 1527 2010-12-29 10:47:43Z saulius 

The following automatic conversions were performed:

'_refine_ls_weighting_scheme' value 'calc
w=1/[\s^2^(Fo^2^)+(0.1092P)^2^+0.0000P] where P=(Fo^2^+2Fc^2^)/3' was
changed to 'calc'. New tag '_refine_ls_weighting_details' was
created. The value of the new tag was set to
'w=1/[\s^2^(Fo^2^)+(0.1092P)^2^+0.0000P] where P=(Fo^2^+2Fc^2^)/3'.

Automatic conversion script
Id: cif_fix_values 3143 2015-03-26 13:38:13Z robertas 
;
_cod_original_cell_volume 2994.0(6)
_cod_original_sg_symbol_H-M Pc
_cod_original_formula_sum 'C66 H82 N4 O2 Cl Al'
_cod_database_code 7014219

loop_
_symmetry_equiv_pos_as_xyz
'x, y, z'
'x, -y, z+1/2'

loop_
_atom_site_aniso_label
_atom_site_aniso_U_11
_atom_site_aniso_U_22
_atom_site_aniso_U_33
_atom_site_aniso_U_23
_atom_site_aniso_U_13
_atom_site_aniso_U_12
Al 0.0305(9) 0.0285(8) 0.0135(6) -0.0017(6) -0.0004(6) 0.0039(7)
Cl 0.0463(9) 0.0383(8) 0.0342(7) 0.0095(6) 0.0020(6) 0.0016(7)
O1 0.032(2) 0.039(2) 0.015(2) -0.0118(15) 0.001(2) 0.003(2)
C1 0.036(3) 0.025(3) 0.012(2) -0.004(2) 0.005(2) -0.001(2)
C2 0.025(3) 0.029(3) 0.021(2) -0.002(2) 0.001(2) 0.004(2)
C3 0.040(4) 0.031(3) 0.016(2) -0.003(2) 0.001(2) 0.003(3)
C4 0.042(4) 0.035(3) 0.013(2) -0.008(2) 0.003(2) 0.004(3)
C5 0.034(3) 0.036(3) 0.019(2) -0.005(2) -0.002(2) -0.003(3)
C6 0.033(3) 0.028(3) 0.017(2) 0.001(2) -0.002(2) -0.001(2)
C7 0.037(4) 0.033(3) 0.021(2) -0.004(2) 0.001(2) 0.006(3)
N7 0.034(3) 0.037(3) 0.016(2) -0.005(2) 0.000(2) -0.001(2)
C8 0.039(4) 0.043(3) 0.018(2) 0.000(2) 0.000(2) 0.008(3)
N8 0.033(3) 0.069(4) 0.032(3) -0.017(2) -0.006(2) 0.008(3)
C9 0.057(5) 0.061(4) 0.026(3) -0.025(3) -0.001(3) 0.007(4)
C10 0.035(4) 0.043(3) 0.020(2) -0.014(2) 0.005(2) -0.006(3)
C11 0.041(4) 0.050(4) 0.024(3) -0.011(2) 0.007(3) -0.013(3)
C12 0.051(5) 0.070(5) 0.045(4) -0.013(3) 0.007(3) -0.027(4)
C13 0.038(4) 0.081(6) 0.056(4) -0.030(4) 0.008(4) -0.016(4)
C14 0.029(4) 0.077(5) 0.048(4) -0.031(4) 0.001(3) 0.006(4)
C15 0.033(4) 0.051(4) 0.033(3) -0.018(3) 0.002(3) 0.007(3)
C16 0.071(5) 0.050(4) 0.033(3) 0.005(3) 0.000(3) -0.017(4)
C17 0.135(10) 0.085(6) 0.030(4) 0.005(4) -0.006(5) -0.016(6)
C18 0.088(7) 0.062(5) 0.055(4) 0.004(4) -0.006(4) -0.011(5)
C19 0.047(4) 0.051(4) 0.033(3) -0.012(3) -0.015(3) 0.009(3)
C20 0.074(6) 0.066(5) 0.036(4) 0.000(3) -0.005(4) -0.001(4)
C21 0.069(6) 0.058(5) 0.074(5) -0.019(4) -0.026(5) 0.022(4)
C22 0.039(4) 0.080(5) 0.028(3) -0.021(3) -0.009(3) 0.012(4)
C23 0.040(5) 0.117(8) 0.037(3) -0.023(4) -0.007(3) 0.000(5)
C24 0.034(5) 0.135(9) 0.052(4) -0.036(6) -0.009(4) 0.008(5)
C25 0.051(6) 0.162(12) 0.077(7) -0.063(8) -0.033(6) 0.051(8)
C26 0.080(8) 0.108(8) 0.055(5) -0.041(5) -0.032(5) 0.044(7)
C27 0.050(5) 0.088(6) 0.037(4) -0.025(4) -0.019(3) 0.022(4)
C28 0.042(5) 0.122(9) 0.057(5) 0.006(5) -0.002(4) -0.011(5)
C29 0.140(13) 0.084(8) 0.103(9) 0.004(7) -0.017(8) 0.038(8)
C30 0.158(15) 0.166(15) 0.078(7) 0.013(9) 0.039(9) -0.045(13)
C31 0.083(7) 0.088(6) 0.042(4) -0.008(4) -0.016(4) 0.015(5)
C32 0.152(14) 0.089(8) 0.088(8) 0.011(6) -0.027(8) 0.026(9)
C33 0.138(12) 0.119(9) 0.063(6) -0.019(6) 0.034(7) -0.012(9)
O41 0.034(2) 0.037(2) 0.020(2) -0.008(2) 0.000(2) 0.003(2)
C41 0.031(3) 0.024(3) 0.015(2) 0.000(2) 0.003(2) -0.002(2)
C42 0.033(3) 0.037(3) 0.019(2) -0.005(2) -0.003(2) 0.004(3)
C43 0.037(4) 0.037(3) 0.029(3) -0.007(2) -0.003(3) 0.011(3)
C44 0.043(4) 0.039(3) 0.023(3) -0.007(2) 0.000(2) 0.002(3)
C45 0.033(3) 0.036(3) 0.020(2) -0.001(2) -0.005(2) -0.001(3)
C46 0.030(3) 0.034(3) 0.015(2) -0.002(2) -0.001(2) -0.001(2)
C47 0.032(3) 0.037(3) 0.020(2) -0.001(2) 0.002(2) 0.007(3)
N47 0.030(3) 0.036(2) 0.015(2) -0.003(2) -0.004(2) 0.000(2)
C48 0.030(3) 0.038(3) 0.022(2) 0.001(2) 0.001(2) 0.003(3)
N48 0.036(3) 0.053(3) 0.025(2) -0.012(2) -0.007(2) 0.007(3)
C49 0.053(5) 0.055(4) 0.044(4) -0.024(3) -0.010(3) 0.012(4)
C50 0.025(3) 0.033(3) 0.025(2) -0.008(2) 0.000(2) 0.005(2)
C51 0.045(4) 0.040(3) 0.026(3) -0.006(2) -0.008(3) 0.008(3)
C52 0.057(5) 0.061(4) 0.033(3) -0.009(3) -0.016(3) 0.019(4)
C53 0.029(4) 0.086(6) 0.042(4) -0.023(4) -0.010(3) 0.017(4)
C54 0.035(4) 0.066(4) 0.045(4) -0.019(3) 0.006(3) 0.004(3)
C55 0.040(4) 0.047(3) 0.028(3) -0.003(3) 0.006(3) 0.002(3)
C56 0.055(5) 0.050(4) 0.036(3) 0.009(3) -0.008(3) -0.003(4)
C57 0.108(9) 0.049(5) 0.072(6) 0.013(4) -0.010(5) -0.005(5)
C58 0.094(7) 0.085(6) 0.038(4) 0.017(4) 0.010(4) -0.009(6)
C59 0.045(4) 0.070(5) 0.041(4) 0.013(3) 0.013(3) 0.004(4)
C60 0.161(13) 0.078(7) 0.064(6) 0.004(5) 0.014(7) -0.025(8)
C61 0.069(6) 0.113(7) 0.033(4) 0.009(4) 0.007(4) -0.010(6)
C62 0.032(4) 0.044(3) 0.026(3) -0.009(2) -0.007(2) 0.008(3)
C63 0.035(4) 0.054(4) 0.028(3) -0.007(3) 0.002(3) 0.001(3)
C64 0.040(4) 0.051(4) 0.053(4) 0.006(3) -0.002(3) 0.007(3)
C65 0.030(4) 0.067(5) 0.076(5) 0.002(4) 0.007(4) 0.010(4)
C66 0.027(4) 0.061(4) 0.049(4) -0.001(3) 0.009(3) 0.006(3)
C67 0.036(4) 0.052(4) 0.030(3) -0.010(3) -0.004(3) 0.002(3)
C68 0.035(4) 0.052(4) 0.042(3) -0.005(3) 0.001(3) -0.002(3)
C69 0.069(6) 0.089(6) 0.052(4) -0.025(4) 0.029(4) -0.016(5)
C70 0.065(5) 0.068(5) 0.041(4) 0.002(3) 0.008(3) 0.000(4)
C71 0.034(4) 0.059(4) 0.036(3) -0.004(3) -0.002(3) 0.003(3)
C72 0.064(6) 0.066(5) 0.059(5) 0.004(4) 0.013(4) -0.011(4)
C73 0.079(6) 0.053(4) 0.050(4) -0.008(3) -0.017(4) 0.009(4)

loop_
_atom_site_label
_atom_site_type_symbol
_atom_site_fract_x
_atom_site_fract_y
_atom_site_fract_z
_atom_site_U_iso_or_equiv
_atom_site_thermal_displace_type
_atom_site_occupancy
_atom_site_calc_flag
_atom_site_refinement_flags
_atom_site_disorder_group
Al Al 0.89358(10) -0.1860(2) 0.70930(6) 0.0242(4) Uani 1 d . .
Cl Cl 0.90782(10) 0.0222(2) 0.65894(7) 0.0396(4) Uani 1 d . .
O1 O 0.9584(3) -0.1573(5) 0.7781(2) 0.0290(9) Uani 1 d . .
C1 C 0.9490(4) -0.0647(6) 0.8263(2) 0.0240(12) Uani 1 d . .
C2 C 0.8671(4) -0.0057(6) 0.8406(2) 0.0252(11) Uani 1 d . .
C3 C 0.8575(4) 0.0900(6) 0.8921(2) 0.0288(13) Uani 1 d . .
H3A H 0.8022(4) 0.1292(6) 0.9014(2) 0.035 Uiso 1 calc R .
C4 C 0.9260(4) 0.1277(7) 0.9292(2) 0.0301(13) Uani 1 d . .
C5 C 1.0060(4) 0.0658(7) 0.9160(2) 0.0297(13) Uani 1 d . .
H5A H 1.0534(4) 0.0902(7) 0.9420(2) 0.036 Uiso 1 calc R .
C6 C 1.0199(4) -0.0311(6) 0.8659(2) 0.0261(12) Uani 1 d . .
C7 C 0.7920(4) -0.0529(6) 0.8088(2) 0.0302(13) Uani 1 d . .
H7A H 0.7386(4) -0.0173(6) 0.8241(2) 0.036 Uiso 1 calc R .
N7 N 0.7888(3) -0.1412(5) 0.7602(2) 0.0291(11) Uani 1 d . .
C8 C 1.1050(4) -0.0963(7) 0.8564(2) 0.0333(14) Uani 1 d . .
H8A H 1.1144(4) -0.1633(7) 0.8230(2) 0.040 Uiso 1 calc R .
N8 N 1.1664(4) -0.0636(7) 0.8927(2) 0.0447(14) Uani 1 d . .
C9 C 0.9139(5) 0.2271(9) 0.9864(3) 0.048(2) Uani 1 d . .
H9A H 0.9600(5) 0.3021(9) 0.9882(3) 0.072 Uiso 1 d R .
H9B H 0.9160(5) 0.1649(9) 1.0238(3) 0.072 Uiso 1 d R .
H9C H 0.8581(5) 0.2778(9) 0.9838(3) 0.072 Uiso 1 d R .
C10 C 0.7025(4) -0.1978(7) 0.7471(2) 0.0325(13) Uani 1 d . .
C11 C 0.6856(5) -0.3428(8) 0.7670(3) 0.0382(15) Uani 1 d . .
C12 C 0.6021(5) -0.3951(10) 0.7593(3) 0.055(2) Uani 1 d . .
H12A H 0.5874(5) -0.4927(10) 0.7733(3) 0.067 Uiso 1 calc R .
C13 C 0.5397(5) -0.3059(11) 0.7311(4) 0.059(2) Uani 1 d . .
H13A H 0.4828(5) -0.3430(11) 0.7261(4) 0.070 Uiso 1 calc R .
C14 C 0.5599(5) -0.1654(10) 0.7107(3) 0.051(2) Uani 1 d . .
H14A H 0.5163(5) -0.1073(10) 0.6911(3) 0.062 Uiso 1 calc R .
C15 C 0.6410(4) -0.1047(8) 0.7173(3) 0.039(2) Uani 1 d . .
C16 C 0.7527(6) -0.4377(8) 0.7993(3) 0.051(2) Uani 1 d . .
H16A H 0.8097(6) -0.3889(8) 0.7922(3) 0.062 Uiso 1 calc R .
C17 C 0.7368(8) -0.4371(12) 0.8700(4) 0.084(3) Uani 1 d . .
H17A H 0.7805(8) -0.4988(12) 0.8906(4) 0.125 Uiso 1 calc R .
H17B H 0.6795(8) -0.4779(12) 0.8785(4) 0.125 Uiso 1 calc R .
H17C H 0.7403(8) -0.3341(12) 0.8856(4) 0.125 Uiso 1 calc R .
C18 C 0.7590(7) -0.5968(10) 0.7748(4) 0.069(2) Uani 1 d . .
H18A H 0.8036(7) -0.6512(10) 0.7978(4) 0.103 Uiso 1 calc R .
H18B H 0.7739(7) -0.5943(10) 0.7308(4) 0.103 Uiso 1 calc R .
H18C H 0.7035(7) -0.6474(10) 0.7799(4) 0.103 Uiso 1 calc R .
C19 C 0.6619(5) 0.0491(8) 0.6935(3) 0.043(2) Uani 1 d . .
H19A H 0.7170(5) 0.0827(8) 0.7132(3) 0.052 Uiso 1 calc R .
C20 C 0.6754(6) 0.0420(10) 0.6221(3) 0.059(2) Uani 1 d . .
H20A H 0.6890(6) 0.1424(10) 0.6065(3) 0.088 Uiso 1 calc R .
H20B H 0.6226(6) 0.0056(10) 0.6021(3) 0.088 Uiso 1 calc R .
H20C H 0.7230(6) -0.0263(10) 0.6128(3) 0.088 Uiso 1 calc R .
C21 C 0.5931(6) 0.1641(10) 0.7078(4) 0.067(2) Uani 1 d . .
H21A H 0.6104(6) 0.2617(10) 0.6911(4) 0.100 Uiso 1 calc R .
H21B H 0.5859(6) 0.1718(10) 0.7527(4) 0.100 Uiso 1 calc R .
H21C H 0.5386(6) 0.1331(10) 0.6887(4) 0.100 Uiso 1 calc R .
C22 C 1.2484(5) -0.1372(10) 0.8867(3) 0.049(2) Uani 1 d . .
C23 C 1.3134(5) -0.0685(12) 0.8526(3) 0.065(3) Uani 1 d . .
C24 C 1.3915(6) -0.1386(15) 0.8493(4) 0.074(3) Uani 1 d . .
H24A H 1.4362(6) -0.0936(15) 0.8259(4) 0.089 Uiso 1 calc R .
C25 C 1.4071(7) -0.2691(18) 0.8783(5) 0.096(5) Uani 1 d . .
H25A H 1.4623(7) -0.3142(18) 0.8756(5) 0.116 Uiso 1 calc R .
C26 C 1.3433(8) -0.3373(14) 0.9115(4) 0.081(3) Uani 1 d . .
H26A H 1.3546(8) -0.4306(14) 0.9312(4) 0.097 Uiso 1 calc R .
C27 C 1.2629(5) -0.2727(11) 0.9171(3) 0.058(2) Uani 1 d . .
C28 C 1.2964(6) 0.0844(14) 0.8244(4) 0.074(3) Uani 1 d . .
H28A H 1.2365(6) 0.0851(14) 0.8072(4) 0.088 Uiso 1 calc R .
C29 C 1.3033(11) 0.2050(14) 0.8723(6) 0.109(4) Uani 1 d . .
H29A H 1.2921(11) 0.3027(14) 0.8530(6) 0.164 Uiso 1 calc R .
H29B H 1.3614(11) 0.2045(14) 0.8903(6) 0.164 Uiso 1 calc R .
H29C H 1.2610(11) 0.1869(14) 0.9049(6) 0.164 Uiso 1 calc R .
C30 C 1.3593(12) 0.1181(21) 0.7712(6) 0.134(6) Uani 1 d . .
H30A H 1.3548(12) 0.0392(21) 0.7398(6) 0.201 Uiso 1 calc R .
H30B H 1.4182(12) 0.1215(21) 0.7875(6) 0.201 Uiso 1 calc R .
H30C H 1.3448(12) 0.2150(21) 0.7526(6) 0.201 Uiso 1 calc R .
C31 C 1.1920(7) -0.3414(11) 0.9569(4) 0.071(3) Uani 1 d . .
H31A H 1.1362(7) -0.3305(11) 0.9341(4) 0.085 Uiso 1 calc R .
C32 C 1.2040(11) -0.5053(14) 0.9723(6) 0.110(5) Uani 1 d . .
H32A H 1.2083(11) -0.5634(14) 0.9340(6) 0.165 Uiso 1 calc R .
H32B H 1.1546(11) -0.5407(14) 0.9963(6) 0.165 Uiso 1 calc R .
H32C H 1.2568(11) -0.5181(14) 0.9968(6) 0.165 Uiso 1 calc R .
C33 C 1.1855(10) -0.2529(15) 1.0171(5) 0.107(4) Uani 1 d . .
H33A H 1.1777(10) -0.1463(15) 1.0077(5) 0.160 Uiso 1 calc R .
H33B H 1.2384(10) -0.2665(15) 1.0414(5) 0.160 Uiso 1 calc R .
H33C H 1.1362(10) -0.2891(15) 1.0409(5) 0.160 Uiso 1 calc R .
O41 O 0.8212(3) -0.2917(5) 0.6606(2) 0.0306(9) Uani 1 d . .
C41 C 0.8278(4) -0.4030(6) 0.6205(2) 0.0233(11) Uani 1 d . .
C42 C 0.9052(4) -0.4824(7) 0.6128(2) 0.0295(12) Uani 1 d . .
C43 C 0.9110(4) -0.6060(7) 0.5735(3) 0.0344(14) Uani 1 d . .
H43A H 0.9639(4) -0.6589(7) 0.5708(3) 0.041 Uiso 1 calc R .
C44 C 0.8415(4) -0.6534(7) 0.5383(3) 0.0352(14) Uani 1 d . .
C45 C 0.7664(4) -0.5702(7) 0.5438(2) 0.0296(13) Uani 1 d . .
H45A H 0.7185(4) -0.5991(7) 0.5191(2) 0.036 Uiso 1 calc R .
C46 C 0.7563(4) -0.4481(7) 0.5827(2) 0.0266(12) Uani 1 d . .
C47 C 0.9808(4) -0.4411(7) 0.6471(2) 0.0297(13) Uani 1 d . .
H47A H 1.0305(4) -0.5010(7) 0.6406(2) 0.036 Uiso 1 calc R .
N47 N 0.9892(3) -0.3314(6) 0.6861(2) 0.0266(10) Uani 1 d . .
C48 C 0.6753(4) -0.3664(7) 0.5842(2) 0.0298(13) Uani 1 d . .
H48A H 0.6636(4) -0.3003(7) 0.6175(2) 0.036 Uiso 1 calc R .
N48 N 0.6197(4) -0.3828(6) 0.5409(2) 0.0381(12) Uani 1 d . .
C49 C 0.8472(5) -0.7906(9) 0.4992(3) 0.051(2) Uani 1 d . .
H49A H 0.9001(5) -0.8452(9) 0.5094(3) 0.076 Uiso 1 d R .
H49B H 0.8479(5) -0.7619(9) 0.4555(3) 0.076 Uiso 1 d R .
H49C H 0.7973(5) -0.8549(9) 0.5071(3) 0.076 Uiso 1 d R .
C50 C 1.0735(4) -0.3357(6) 0.7157(2) 0.0276(12) Uani 1 d . .
C51 C 1.0879(5) -0.4419(7) 0.7631(3) 0.0371(15) Uani 1 d . .
C52 C 1.1703(5) -0.4556(9) 0.7854(3) 0.050(2) Uani 1 d . .
H52A H 1.1817(5) -0.5267(9) 0.8171(3) 0.060 Uiso 1 calc R .
C53 C 1.2369(5) -0.3699(10) 0.7633(3) 0.053(2) Uani 1 d . .
H53A H 1.2935(5) -0.3839(10) 0.7790(3) 0.063 Uiso 1 calc R .
C54 C 1.2215(5) -0.2642(9) 0.7184(3) 0.049(2) Uani 1 d . .
H54A H 1.2678(5) -0.2047(9) 0.7037(3) 0.058 Uiso 1 calc R .
C55 C 1.1391(5) -0.2426(8) 0.6941(3) 0.0381(15) Uani 1 d . .
C56 C 1.0158(5) -0.5383(8) 0.7877(3) 0.047(2) Uani 1 d . .
H56A H 0.9617(5) -0.5046(8) 0.7665(3) 0.056 Uiso 1 calc R .
C57 C 1.0261(8) -0.6977(10) 0.7736(5) 0.076(3) Uani 1 d . .
H57A H 0.9775(8) -0.7538(10) 0.7908(5) 0.115 Uiso 1 calc R .
H57B H 1.0799(8) -0.7342(10) 0.7921(5) 0.115 Uiso 1 calc R .
H57C H 1.0278(8) -0.7117(10) 0.7287(5) 0.115 Uiso 1 calc R .
C58 C 1.0024(7) -0.5128(12) 0.8589(4) 0.072(3) Uani 1 d . .
H58A H 0.9957(7) -0.4054(12) 0.8671(4) 0.109 Uiso 1 calc R .
H58B H 1.0525(7) -0.5509(12) 0.8817(4) 0.109 Uiso 1 calc R .
H58C H 0.9506(7) -0.5662(12) 0.8724(4) 0.109 Uiso 1 calc R .
C59 C 1.1228(5) -0.1257(10) 0.6445(3) 0.052(2) Uani 1 d . .
H59A H 1.0598(5) -0.1027(10) 0.6451(3) 0.062 Uiso 1 calc R .
C60 C 1.1692(11) 0.0180(13) 0.6571(5) 0.101(4) Uani 1 d . .
H60A H 1.1567(11) 0.0898(13) 0.6239(5) 0.151 Uiso 1 calc R .
H60B H 1.2313(11) -0.0010(13) 0.6590(5) 0.151 Uiso 1 calc R .
H60C H 1.1500(11) 0.0593(13) 0.6967(5) 0.151 Uiso 1 calc R .
C61 C 1.1429(7) -0.1916(13) 0.5798(4) 0.072(3) Uani 1 d . .
H61A H 1.1109(7) -0.2853(13) 0.5741(4) 0.108 Uiso 1 calc R .
H61B H 1.2048(7) -0.2115(13) 0.5767(4) 0.108 Uiso 1 calc R .
H61C H 1.1258(7) -0.1196(13) 0.5478(4) 0.108 Uiso 1 calc R .
C62 C 0.5412(4) -0.3036(7) 0.5431(2) 0.0341(14) Uani 1 d . .
C63 C 0.5330(4) -0.1670(8) 0.5101(3) 0.0391(15) Uani 1 d . .
C64 C 0.4551(5) -0.0910(8) 0.5128(3) 0.048(2) Uani 1 d . .
H64A H 0.4484(5) 0.0013(8) 0.4914(3) 0.057 Uiso 1 calc R .
C65 C 0.3874(5) -0.1484(10) 0.5463(4) 0.058(2) Uani 1 d . .
H65A H 0.3357(5) -0.0922(10) 0.5500(4) 0.069 Uiso 1 calc R .
C66 C 0.3938(5) -0.2853(9) 0.5744(3) 0.046(2) Uani 1 d . .
H66A H 0.3449(5) -0.3257(9) 0.5947(3) 0.055 Uiso 1 calc R .
C67 C 0.4697(5) -0.3664(8) 0.5739(3) 0.0395(15) Uani 1 d . .
C68 C 0.6056(5) -0.1145(8) 0.4680(3) 0.043(2) Uani 1 d . .
H68A H 0.6615(5) -0.1418(8) 0.4881(3) 0.052 Uiso 1 calc R .
C69 C 0.5977(6) -0.2039(12) 0.4070(4) 0.070(3) Uani 1 d . .
H69A H 0.5971(6) -0.3115(12) 0.4162(4) 0.105 Uiso 1 calc R .
H69B H 0.6469(6) -0.1808(12) 0.3804(4) 0.105 Uiso 1 calc R .
H69C H 0.5442(6) -0.1762(12) 0.3857(4) 0.105 Uiso 1 calc R .
C70 C 0.6067(6) 0.0520(10) 0.4551(3) 0.058(2) Uani 1 d . .
H70A H 0.6550(6) 0.0759(10) 0.4279(3) 0.087 Uiso 1 calc R .
H70B H 0.6132(6) 0.1068(10) 0.4942(3) 0.087 Uiso 1 calc R .
H70C H 0.5526(6) 0.0814(10) 0.4350(3) 0.087 Uiso 1 calc R .
C71 C 0.4758(5) -0.5207(8) 0.6025(3) 0.043(2) Uani 1 d . .
H71A H 0.5280(5) -0.5209(8) 0.6298(3) 0.051 Uiso 1 calc R .
C72 C 0.4010(6) -0.5670(10) 0.6420(4) 0.063(2) Uani 1 d . .
H72A H 0.4111(6) -0.6681(10) 0.6583(4) 0.094 Uiso 1 calc R .
H72B H 0.3481(6) -0.5666(10) 0.6170(4) 0.094 Uiso 1 calc R .
H72C H 0.3949(6) -0.4965(10) 0.6765(4) 0.094 Uiso 1 calc R .
C73 C 0.4902(6) -0.6420(9) 0.5523(4) 0.061(2) Uani 1 d . .
H73A H 0.5388(6) -0.6130(9) 0.5262(4) 0.091 Uiso 1 calc R .
H73B H 0.4382(6) -0.6513(9) 0.5267(4) 0.091 Uiso 1 calc R .
H73C H 0.5026(6) -0.7383(9) 0.5723(4) 0.091 Uiso 1 calc R .

loop_
_atom_type_symbol
_atom_type_description
_atom_type_scat_dispersion_real
_atom_type_scat_dispersion_imag
_atom_type_scat_source
C C 0.0181 0.0091 'International Tables Vol C Tables 4.2.6.8 and 6.1.1.4'
H H 0.0000 0.0000 'International Tables Vol C Tables 4.2.6.8 and 6.1.1.4'
N N 0.0311 0.0180 'International Tables Vol C Tables 4.2.6.8 and 6.1.1.4'
O O 0.0492 0.0322 'International Tables Vol C Tables 4.2.6.8 and 6.1.1.4'
Cl Cl 0.3639 0.7018 'International Tables Vol C Tables 4.2.6.8 and 6.1.1.4'
Al Al 0.2130 0.2455 'International Tables Vol C Tables 4.2.6.8 and 6.1.1.4'

loop_
_geom_angle_atom_site_label_1
_geom_angle_atom_site_label_2
_geom_angle_atom_site_label_3
_geom_angle
_geom_angle_site_symmetry_1
_geom_angle_site_symmetry_3
_geom_angle_publ_flag
O41 Al O1 153.7(2) . . ?
O41 Al N7 85.4(2) . . ?
O1 Al N7 88.3(2) . . ?
O41 Al N47 88.7(2) . . ?
O1 Al N47 83.6(2) . . ?
N7 Al N47 148.8(2) . . ?
O41 Al Cl 102.72(15) . . ?
O1 Al Cl 103.5(2) . . ?
N7 Al Cl 100.9(2) . . ?
N47 Al Cl 110.3(2) . . ?
C1 O1 Al 131.7(4) . . ?
O1 C1 C2 120.1(5) . . ?
O1 C1 C6 120.7(5) . . ?
C2 C1 C6 119.1(5) . . ?
C3 C2 C1 119.7(5) . . ?
C3 C2 C7 118.3(5) . . ?
C1 C2 C7 121.6(5) . . ?
C4 C3 C2 121.7(6) . . ?
C3 C4 C5 118.3(5) . . ?
C3 C4 C9 121.0(6) . . ?
C5 C4 C9 120.6(6) . . ?
C4 C5 C6 123.0(5) . . ?
C5 C6 C1 118.1(5) . . ?
C5 C6 C8 119.8(5) . . ?
C1 C6 C8 122.1(5) . . ?
N7 C7 C2 126.5(6) . . ?
C7 N7 C10 113.2(5) . . ?
C7 N7 Al 122.0(4) . . ?
C10 N7 Al 124.8(3) . . ?
N8 C8 C6 120.1(5) . . ?
C8 N8 C22 120.2(5) . . ?
C11 C10 C15 123.9(6) . . ?
C11 C10 N7 115.9(6) . . ?
C15 C10 N7 120.1(6) . . ?
C12 C11 C10 117.0(7) . . ?
C12 C11 C16 120.6(7) . . ?
C10 C11 C16 122.3(6) . . ?
C11 C12 C13 120.6(8) . . ?
C14 C13 C12 120.4(7) . . ?
C13 C14 C15 122.5(8) . . ?
C14 C15 C10 115.5(7) . . ?
C14 C15 C19 121.5(7) . . ?
C10 C15 C19 123.0(6) . . ?
C11 C16 C18 114.1(7) . . ?
C11 C16 C17 109.9(8) . . ?
C18 C16 C17 111.0(7) . . ?
C15 C19 C21 113.3(7) . . ?
C15 C19 C20 109.4(6) . . ?
C21 C19 C20 109.1(7) . . ?
C27 C22 C23 121.0(8) . . ?
C27 C22 N8 119.6(7) . . ?
C23 C22 N8 119.4(8) . . ?
C24 C23 C22 118.1(10) . . ?
C24 C23 C28 122.9(10) . . ?
C22 C23 C28 118.8(8) . . ?
C25 C24 C23 122.0(11) . . ?
C24 C25 C26 120.1(9) . . ?
C25 C26 C27 121.1(11) . . ?
C26 C27 C22 117.7(10) . . ?
C26 C27 C31 122.4(10) . . ?
C22 C27 C31 119.9(7) . . ?
C29 C28 C23 110.9(8) . . ?
C29 C28 C30 109.4(12) . . ?
C23 C28 C30 111.4(11) . . ?
C32 C31 C33 108.7(9) . . ?
C32 C31 C27 115.1(10) . . ?
C33 C31 C27 108.9(9) . . ?
C41 O41 Al 136.5(4) . . ?
O41 C41 C42 121.7(5) . . ?
O41 C41 C46 121.4(5) . . ?
C42 C41 C46 116.9(5) . . ?
C43 C42 C41 121.8(6) . . ?
C43 C42 C47 117.6(5) . . ?
C41 C42 C47 120.5(5) . . ?
C44 C43 C42 121.6(6) . . ?
C43 C44 C45 116.3(5) . . ?
C43 C44 C49 120.9(6) . . ?
C45 C44 C49 122.7(6) . . ?
C46 C45 C44 124.8(6) . . ?
C45 C46 C41 118.4(5) . . ?
C45 C46 C48 120.5(5) . . ?
C41 C46 C48 121.1(5) . . ?
N47 C47 C42 127.5(6) . . ?
C47 N47 C50 110.7(5) . . ?
C47 N47 Al 124.7(4) . . ?
C50 N47 Al 124.3(3) . . ?
N48 C48 C46 120.6(5) . . ?
C48 N48 C62 119.9(5) . . ?
C55 C50 C51 121.9(6) . . ?
C55 C50 N47 119.6(5) . . ?
C51 C50 N47 118.3(5) . . ?
C52 C51 C50 117.3(7) . . ?
C52 C51 C56 121.2(6) . . ?
C50 C51 C56 121.5(6) . . ?
C51 C52 C53 122.1(7) . . ?
C54 C53 C52 120.0(7) . . ?
C53 C54 C55 121.1(7) . . ?
C54 C55 C50 117.5(6) . . ?
C54 C55 C59 120.7(7) . . ?
C50 C55 C59 121.7(6) . . ?
C57 C56 C51 113.5(8) . . ?
C57 C56 C58 111.0(7) . . ?
C51 C56 C58 111.4(6) . . ?
C60 C59 C55 112.5(8) . . ?
C60 C59 C61 112.9(8) . . ?
C55 C59 C61 110.1(7) . . ?
N48 C62 C67 120.0(6) . . ?
N48 C62 C63 119.2(6) . . ?
C67 C62 C63 120.6(6) . . ?
C64 C63 C62 118.3(6) . . ?
C64 C63 C68 121.5(6) . . ?
C62 C63 C68 120.0(6) . . ?
C65 C64 C63 120.5(7) . . ?
C66 C65 C64 120.7(7) . . ?
C65 C66 C67 121.7(7) . . ?
C66 C67 C62 117.9(6) . . ?
C66 C67 C71 121.7(7) . . ?
C62 C67 C71 120.4(6) . . ?
C70 C68 C63 114.8(6) . . ?
C70 C68 C69 110.6(7) . . ?
C63 C68 C69 107.1(6) . . ?
C72 C71 C67 115.8(6) . . ?
C72 C71 C73 108.7(7) . . ?
C67 C71 C73 111.0(6) . . ?

loop_
_geom_bond_atom_site_label_1
_geom_bond_atom_site_label_2
_geom_bond_distance
_geom_bond_site_symmetry_2
_geom_bond_publ_flag
Al O41 1.803(4) . ?
Al O1 1.809(4) . ?
Al N7 2.009(5) . ?
Al N47 2.036(5) . ?
Al Cl 2.164(2) . ?
O1 C1 1.338(6) . ?
C1 C2 1.413(8) . ?
C1 C6 1.423(8) . ?
C2 C3 1.412(7) . ?
C2 C7 1.415(9) . ?
C3 C4 1.370(9) . ?
C4 C5 1.390(9) . ?
C4 C9 1.534(7) . ?
C5 C6 1.403(8) . ?
C6 C8 1.460(9) . ?
C7 N7 1.314(7) . ?
N7 C10 1.459(8) . ?
C8 N8 1.265(9) . ?
N8 C22 1.439(9) . ?
C10 C11 1.389(9) . ?
C10 C15 1.417(10) . ?
C11 C12 1.388(11) . ?
C11 C16 1.510(11) . ?
C12 C13 1.390(13) . ?
C13 C14 1.366(13) . ?
C14 C15 1.379(10) . ?
C15 C19 1.502(11) . ?
C16 C18 1.518(12) . ?
C16 C17 1.549(10) . ?
C19 C21 1.513(11) . ?
C19 C20 1.560(9) . ?
C22 C27 1.393(13) . ?
C22 C23 1.395(13) . ?
C23 C24 1.367(13) . ?
C23 C28 1.52(2) . ?
C24 C25 1.34(2) . ?
C25 C26 1.37(2) . ?
C26 C27 1.382(13) . ?
C27 C31 1.529(14) . ?
C28 C29 1.50(2) . ?
C28 C30 1.54(2) . ?
C31 C32 1.510(15) . ?
C31 C33 1.526(13) . ?
O41 C41 1.321(7) . ?
C41 C42 1.407(8) . ?
C41 C46 1.433(8) . ?
C42 C43 1.395(8) . ?
C42 C47 1.434(8) . ?
C43 C44 1.383(9) . ?
C44 C45 1.388(9) . ?
C44 C49 1.490(9) . ?
C45 C46 1.386(8) . ?
C46 C48 1.454(9) . ?
C47 N47 1.297(8) . ?
N47 C50 1.456(8) . ?
C48 N48 1.278(8) . ?
N48 C62 1.411(8) . ?
C50 C55 1.396(9) . ?
C50 C51 1.412(9) . ?
C51 C52 1.371(10) . ?
C51 C56 1.511(11) . ?
C52 C53 1.374(12) . ?
C53 C54 1.372(12) . ?
C54 C55 1.396(10) . ?
C55 C59 1.515(10) . ?
C56 C57 1.462(12) . ?
C56 C58 1.572(10) . ?
C59 C60 1.495(15) . ?
C59 C61 1.550(11) . ?
C62 C67 1.413(10) . ?
C62 C63 1.417(10) . ?
C63 C64 1.389(10) . ?
C63 C68 1.527(10) . ?
C64 C65 1.378(12) . ?
C65 C66 1.366(12) . ?
C66 C67 1.383(10) . ?
C67 C71 1.511(10) . ?
C68 C70 1.511(11) . ?
C68 C69 1.544(10) . ?
C71 C72 1.504(11) . ?
C71 C73 1.549(10) . ?
